data_2006293
loop_
_publ_author_name
'Ching-Fa Yao'
'Yuh-Shih Chen'
'Wen-Chang Chen'
'Ren-Shyang  Sheu'
'Jen-Kou Lai'
'Chuen-Her Ueng'

_publ_section_title
;
 1,3-Diphenyl-2-tricyclo[3.3.1.1^3,7^]dec-2-ylidenepropane-1,3-diimine,
 and its -1-imino-3-one and -1,3-dione Derivatives
;
_journal_issue 7
_journal_name_full 'Acta Crystallographica Section C'
_journal_page_first 956
_journal_page_last 959
_journal_paper_doi 10.1107/S0108270197002746
_journal_volume 53
_journal_year 1997
_chemical_formula_moiety 'C25 H26 N2'
_chemical_formula_sum 'C25 H26 N2'
_chemical_formula_weight 354.49
_chemical_name_systematic 1,3-diphenyl-2-tricyclo[3.3.1.1^3,7^]dec-2-ylidenepropane-1,3-diimine
_space_group_IT_number 14
_symmetry_cell_setting monoclinic
_symmetry_space_group_name_Hall '-P 2ybc'
_symmetry_space_group_name_H-M 'P 1 21/c 1'
_cell_angle_alpha 90.
_cell_angle_beta 103.95(2)
_cell_angle_gamma 90.
_cell_formula_units_Z 4
_cell_length_a 10.161(2)
_cell_length_b 15.585(3)
_cell_length_c 12.519(3)
_cell_measurement_reflns_used 25
_cell_measurement_temperature 298
_cell_measurement_theta_max 28.00
_cell_measurement_theta_min 20.58
_cell_volume 1924.0(7)
_computing_cell_refinement NONIUS
_computing_data_collection 'NONIUS (Riche, 1989)'
_computing_data_reduction 'NRCVAX (Larson et al., 1990)'
_computing_molecular_graphics 'ORTEP (Johnson, 1965)'
_computing_publication_material NRCVAX
_computing_structure_refinement NRCVAX
_computing_structure_solution NRCVAX
_diffrn_ambient_temperature 298
_diffrn_measurement_device ' CAD-4 diffractometer '
_diffrn_measurement_method \w/2\q
_diffrn_radiation_monochromator graphite
_diffrn_radiation_source X-ray_tube
_diffrn_radiation_type ' Mo K\a'
_diffrn_radiation_wavelength 0.71069
_diffrn_reflns_av_R_equivalents 0.0094
_diffrn_reflns_av_sigmaI/netI 0
_diffrn_reflns_limit_h_max 10
_diffrn_reflns_limit_h_min -10
_diffrn_reflns_limit_k_max 16
_diffrn_reflns_limit_k_min 0
_diffrn_reflns_limit_l_max 13
_diffrn_reflns_limit_l_min 0
_diffrn_reflns_number 2646
_diffrn_reflns_theta_max 22.5
_diffrn_reflns_theta_min 1.5
_diffrn_standards_decay_% 3
_diffrn_standards_interval_time 120
_diffrn_standards_number 3
_exptl_absorpt_coefficient_mu 0.07
_exptl_absorpt_correction_T_max .996
_exptl_absorpt_correction_T_min .926
_exptl_absorpt_correction_type 'empirical \y scan (North, Phillips & Mathews, 1968)'
_exptl_crystal_colour 'pale yellow'
_exptl_crystal_density_diffrn 1.224
_exptl_crystal_description tetragonal
_exptl_crystal_F_000 760
_exptl_crystal_size_max 0.50
_exptl_crystal_size_mid 0.50
_exptl_crystal_size_min 0.45
_refine_diff_density_max .240
_refine_diff_density_min -.190
_refine_ls_extinction_coef 0.386406
_refine_ls_extinction_method secondary
_refine_ls_goodness_of_fit_obs 4.03
_refine_ls_hydrogen_treatment
; H atoms calcutated, except those in  N-H which were found  from a \DF map,
and not refined
;
_refine_ls_matrix_type full
_refine_ls_number_constraints 0
_refine_ls_number_parameters 245
_refine_ls_number_reflns 1829
_refine_ls_number_restraints 0
_refine_ls_R_factor_all .069
_refine_ls_R_factor_obs .047
_refine_ls_shift/esd_max 0
_refine_ls_structure_factor_coef F
_refine_ls_weighting_details 'w = 1/\s^2^(F)'
_refine_ls_weighting_scheme calc
_refine_ls_wR_factor_all .042
_refine_ls_wR_factor_obs .041
_reflns_number_observed 1829
_reflns_number_total 2510
_reflns_observed_criterion I>2.5\sI
_cod_data_source_file de1050.cif
_cod_data_source_block 1
_cod_depositor_comments
;
The following automatic conversions were performed:
'_symmetry_cell_setting' value 'Monoclinic' changed to 'monoclinic'
according to '/home/saulius/struct/CIF-dictionaries/cif_core.dic'
dictionary named 'cif_core.dic' version 2.4.1 from 2010-06-29.

Automatic conversion script
Id: cif_fix_enum 1527 2010-12-29 10:47:43Z saulius 

The following automatic conversions were performed:

'_atom_site_thermal_displace_type' tag value 'Uij' was replaced with
'Uani' value 53 times.

Automatic conversion script
Id: cif_fix_values 1646 2011-03-28 12:23:43Z adriana 

The following automatic conversions were performed:

'_symmetry_cell_setting' value 'Monoclinic' changed to 'monoclinic'
according to /home/saulius/struct/CIF-dictionaries/cif_core.dic
dictionary named 'cif_core.dic' version 2.4.1 from 2010-06-29.

Automatic conversion script
Id: cif_fix_values 1715 2011-07-08 13:25:40Z adriana 

The following automatic conversions were performed:

'_refine_ls_weighting_scheme' value '1/\s^2^(F)' was changed to
'calc'. New tag '_refine_ls_weighting_details' was created. The value
of the new tag was set to 'w = 1/\s^2^(F)'.

Automatic conversion script
Id: cif_fix_values 3143 2015-03-26 13:38:13Z robertas 
;
_cod_original_cell_volume 1924.1(7)
_cod_original_sg_symbol_H-M 'P 21/c'
_cod_database_code 2006293

loop_
_symmetry_equiv_pos_as_xyz
x,y,z
-x,-y,-z
-x,1/2+y,1/2-z
x,1/2-y,1/2+z

loop_
_atom_site_aniso_label
_atom_site_aniso_U_11
_atom_site_aniso_U_22
_atom_site_aniso_U_33
_atom_site_aniso_U_12
_atom_site_aniso_U_13
_atom_site_aniso_U_23
_atom_site_aniso_type_symbol
N1 9.6(3) 11.4(3) 6.3(2) 1.7(2) .4(2) 2.1(2) N
N2 8.1(2) 8.5(2) 5.0(2) .6(2) .8(2) -1.0(2) N
C1 4.3(2) 5.6(2) 4.1(2) .5(2) 1.1(2) .1(2) C
C2 4.5(2) 5.1(2) 4.4(2) .5(2) 1.4(2) .3(2) C
C3 5.4(2) 5.7(2) 6.1(3) 1.3(2) 1.8(2) -.3(2) C
C4 7.1(3) 6.1(3) 6.2(3) .3(2) 3.1(2) -.7(2) C
C5 6.4(3) 6.4(3) 5.5(2) -.5(2) 1.5(2) -1.1(2) C
C6 4.9(2) 5.4(2) 5.7(2) -.2(2) 1.0(2) .2(2) C
C7 4.3(2) 4.2(2) 5.5(2) .2(2) 1.7(2) -.2(2) C
C8 5.9(2) 4.9(2) 6.4(3) -.1(2) 2.8(2) .1(2) C
C9 8.0(3) 4.2(2) 7.9(3) -.6(2) 3.5(2) .5(2) C
C10 7.8(3) 5.0(2) 7.7(3) -1.2(2) 2.4(2) -1.2(2) C
C11 8.6(3) 4.9(2) 7.4(3) 2.3(2) 2.1(2) .8(2) C
C12 5.5(2) 6.8(3) 4.7(2) 1.2(2) .5(2) -.5(2) C
C13 4.5(2) 6.1(3) 4.5(2) -.9(2) 1.6(2) -.3(2) C
C1A 3.9(2) 5.8(2) 6.6(3) .8(2) .8(2) -1.4(2) C
C2A 4.7(2) 6.7(3) 6.6(3) .1(2) 1.5(2) -.7(2) C
C3A 6.4(3) 7.0(3) 9.4(3) .5(2) 3.5(3) -.3(2) C
C4A 5.8(3) 6.5(3) 14.4(5) .7(2) 4.6(3) -.4(3) C
C5A 3.7(2) 8.9(3) 14.3(5) .5(2) 1.3(3) -3.0(4) C
C6A 5.2(3) 8.7(3) 8.2(3) 1.8(2) .2(2) -2.4(3) C
C1B 4.4(2) 4.6(2) 5.6(2) -.7(2) 1.9(2) -.3(2) C
C2B 6.3(3) 6.4(3) 7.9(3) .2(2) 3.0(2) -.4(2) C
C3B 7.3(3) 6.3(3) 12.6(4) 1.5(2) 3.6(3) -.4(3) C
C4B 6.8(3) 6.4(3) 11.9(4) .8(2) 1.5(3) 2.2(3) C
C5B 7.7(3) 6.6(3) 7.2(3) -.4(2) 1.5(2) 1.4(3) C
C6B 5.6(2) 5.1(2) 5.7(3) .0(2) 1.5(2) .6(2) C

loop_
_atom_site_label
_atom_site_fract_x
_atom_site_fract_y
_atom_site_fract_z
_atom_site_thermal_displace_type
_atom_site_calc_flag
_atom_site_calc_attached_atom
_atom_site_type_symbol
N1 .3423(3) .4269(2) .0576(3) Uani ? ? N
N2 .5169(3) .2486(2) .0519(2) Uani ? ? N
C1 .5267(3) .3605(2) .1901(3) Uani ? ? C
C2 .6146(3) .4168(2) .2468(3) Uani ? ? C
C3 .5721(3) .5039(2) .2834(3) Uani ? ? C
C4 .6323(4) .5143(2) .4070(3) Uani ? ? C
C5 .7871(3) .5084(2) .4333(3) Uani ? ? C
C6 .8271(3) .4194(2) .3977(3) Uani ? ? C
C7 .7673(3) .4074(2) .2741(3) Uani ? ? C
C8 .8226(3) .4774(2) .2103(3) Uani ? ? C
C9 .7842(4) .5660(2) .2463(3) Uani ? ? C
C10 .8429(4) .5777(2) .3698(3) Uani ? ? C
C11 .6304(4) .5738(2) .2218(3) Uani ? ? C
C12 .3791(3) .3827(2) .1448(3) Uani ? ? C
C13 .5636(3) .2742(2) .1508(3) Uani ? ? C
C1A .2766(3) .3468(2) .1995(3) Uani ? ? C
C2A .3077(3) .3310(2) .3110(3) Uani ? ? C
C3A .2100(4) .2996(2) .3607(3) Uani ? ? C
C4A .0819(4) .2829(3) .2993(5) Uani ? ? C
C5A .0503(4) .2968(3) .1889(5) Uani ? ? C
C6A .1456(4) .3299(3) .1368(3) Uani ? ? C
C1B .6541(3) .2144(2) .2281(3) Uani ? ? C
C2B .7259(4) .1520(3) .1854(3) Uani ? ? C
C3B .8091(4) .0959(3) .2540(4) Uani ? ? C
C4B .8205(4) .0982(3) .3661(4) Uani ? ? C
C5B .7479(4) .1585(3) .4091(3) Uani ? ? C
C6B .6657(3) .2165(2) .3400(3) Uani ? ? C
H3 .459 .507 .267 Uani ? ? H
H4 .601 .576 .434 Uani ? ? H
H4' .592 .464 .451 Uani ? ? H
H5 .830 .516 .525 Uani ? ? H
H6 .788 .370 .444 Uani ? ? H
H6' .937 .413 .417 Uani ? ? H
H7 .796 .343 .250 Uani ? ? H
H8 .933 .470 .222 Uani ? ? H
H8' .778 .471 .122 Uani ? ? H
H9 .831 .615 .208 Uani ? ? H
H10 .958 .575 .392 Uani ? ? H
H10' .821 .642 .398 Uani ? ? H
H11 .586 .564 .127 Uani ? ? H
H11' .591 .639 .233 Uani ? ? H
H2A .406 .342 .359 Uani ? ? H
H3A .233 .289 .445 Uani ? ? H
H4A .009 .262 .332 Uani ? ? H
H5A -.042 .283 .144 Uani ? ? H
H6A .123 .339 .054 Uani ? ? H
H2B .722 .151 .102 Uani ? ? H
H3B .855 .049 .223 Uani ? ? H
H4B .885 .058 .418 Uani ? ? H
H5B .755 .162 .493 Uani ? ? H
H6B .613 .260 .370 Uani ? ? H
HN1 .393 .483 .063 Uani ? ? H
HN2 .445 .288 .005 Uani ? ? H

loop_
_atom_type_symbol
_atom_type_scat_dispersion_real
_atom_type_scat_dispersion_imag
_atom_type_scat_source
C .017 .009 International_Tables_Vol_IV_Table_2.3.1
H 0 0 International_Tables_Vol_IV_Table_2.3.1
O .047 .032 International_Tables_Vol_IV_Table_2.3.1
N .029 .018 International_Tables_Vol_IV_Table_2.3.1

loop_
_geom_angle_atom_site_label_1
_geom_angle_atom_site_label_2
_geom_angle_atom_site_label_3
_geom_angle
_geom_angle_publ_flag
C12 N1 HN1 112.1(3) ?
C13 N2 HN2 114.2(3) ?
C2 C1 C12 121.9(3) yes
C2 C1 C13 125.1(3) yes
C12 C1 C13 112.5(3) yes
C1 C2 C3 123.0(3) yes
C1 C2 C7 125.2(3) yes
C3 C2 C7 111.5(3) ?
C2 C3 C4 108.9(3) ?
C2 C3 C11 108.0(3) ?
C2 C3 H3 109.9(3) ?
C4 C3 C11 108.9(3) ?
C4 C3 H3 108.9(3) ?
C11 C3 H3 112.1(3) ?
C3 C4 C5 110.6(3) ?
C3 C4 H4 109.2(3) ?
C3 C4 H4' 109.3(3) ?
C5 C4 H4 110.3(3) ?
C5 C4 H4' 109.8(3) ?
H4 C4 H4' 107.6(3) ?
C4 C5 C6 108.7(3) ?
C4 C5 C10 109.7(3) ?
C4 C5 H5 109.6(3) ?
C6 C5 C10 109.2(3) ?
C6 C5 H5 109.1(3) ?
C10 C5 H5 110.5(3) ?
C5 C6 C7 109.5(3) ?
C5 C6 H6 109.0(3) ?
C5 C6 H6' 109.9(3) ?
C7 C6 H6 109.9(3) ?
C7 C6 H6' 110.4(3) ?
H6 C6 H6' 108.1(3) ?
C2 C7 C6 110.6(2) ?
C2 C7 C8 107.3(3) ?
C2 C7 H7 110.4(3) ?
C6 C7 C8 109.4(3) ?
C6 C7 H7 108.8(3) ?
C8 C7 H7 110.3(3) ?
C7 C8 C9 109.7(3) ?
C7 C8 H8 110.4(3) ?
C7 C8 H8' 110.1(3) ?
C9 C8 H8 112.2(3) ?
C9 C8 H8' 107.8(3) ?
H8 C8 H8' 106.6(3) ?
C8 C9 C10 109.9(3) ?
C8 C9 C11 109.6(3) ?
C8 C9 H9 109.8(3) ?
C10 C9 C11 109.0(3) ?
C10 C9 H9 105.2(3) ?
C11 C9 H9 113.3(3) ?
C5 C10 C9 109.8(3) ?
C5 C10 H10 109.2(3) ?
C5 C10 H10' 110.4(3) ?
C9 C10 H10 111.9(3) ?
C9 C10 H10' 111.8(3) ?
H10 C10 H10' 103.5(3) ?
C3 C11 C9 110.1(3) ?
C3 C11 H11 108.2(3) ?
C3 C11 H11' 112.8(3) ?
C9 C11 H11 108.5(3) ?
C9 C11 H11' 115.7(3) ?
H11 C11 H11' 100.9(3) ?
N1 C12 C1 120.5(3) yes
N1 C12 C1A 120.5(3) ?
C1 C12 C1A 118.9(3) ?
N2 C13 C1 122.0(3) yes
N2 C13 C1B 117.4(3) ?
C1 C13 C1B 120.6(3) ?
C12 C1A C2A 121.3(3) ?
C12 C1A C6A 119.3(3) ?
C2A C1A C6A 119.4(3) ?
C1A C2A C3A 120.4(3) ?
C1A C2A H2A 120.6(3) ?
C3A C2A H2A 119.0(4) ?
C2A C3A C4A 120.3(4) ?
C2A C3A H3A 120.7(4) ?
C4A C3A H3A 119.1(4) ?
C3A C4A C5A 120.1(4) ?
C3A C4A H4A 122.5(5) ?
C5A C4A H4A 117.5(5) ?
C4A C5A C6A 121.0(4) ?
C4A C5A H5A 120.1(5) ?
C6A C5A H5A 118.9(5) ?
C1A C6A C5A 118.9(4) ?
C1A C6A H6A 119.7(4) ?
C5A C6A H6A 121.3(4) ?
C13 C1B C2B 119.0(3) ?
C13 C1B C6B 122.2(3) ?
C2B C1B C6B 118.8(3) ?
C1B C2B C3B 120.5(4) ?
C1B C2B H2B 120.3(4) ?
C3B C2B H2B 119.1(4) ?
C2B C3B C4B 120.6(4) ?
C2B C3B H3B 120.4(5) ?
C4B C3B H3B 118.8(5) ?
C3B C4B C5B 119.5(4) ?
C3B C4B H4B 120.7(5) ?
C5B C4B H4B 119.7(5) ?
C4B C5B C6B 119.9(4) ?
C4B C5B H5B 121.2(4) ?
C6B C5B H5B 118.9(4) ?
C1B C6B C5B 120.7(3) ?
C1B C6B H6B 118.6(3) ?
C5B C6B H6B 120.8(3) ?

loop_
_geom_bond_atom_site_label_1
_geom_bond_atom_site_label_2
_geom_bond_site_symmetry_1
_geom_bond_site_symmetry_2
_geom_bond_distance
_geom_bond_publ_flag
N1 C12 . . 1.269(5) yes
N1 HN1 . . 1.009(4) ?
N1 HN2 . . 2.554(4) yes
N2 C13 . . 1.279(5) yes
N2 HN2 . . 1.023(3) ?
C1 C2 . . 1.329(5) yes
C1 C12 . . 1.510(5) yes
C1 C13 . . 1.511(5) yes
C2 C3 . . 1.527(5) yes
C2 C7 . . 1.514(4) yes
C3 C4 . . 1.529(5) ?
C3 C11 . . 1.535(5) ?
C3 H3 . . 1.123(3) ?
C4 C5 . . 1.530(5) ?
C4 H4 . . 1.091(3) ?
C4 H4' . . 1.094(3) ?
C5 C6 . . 1.541(5) ?
C5 C10 . . 1.528(5) ?
C5 H5 . . 1.136(3) ?
C6 C7 . . 1.532(5) ?
C6 H6 . . 1.090(3) ?
C6 H6' . . 1.088(3) ?
C7 C8 . . 1.536(4) ?
C7 H7 . . 1.103(3) ?
C8 C9 . . 1.531(5) ?
C8 H8 . . 1.105(3) ?
C8 H8' . . 1.094(3) ?
C9 C10 . . 1.528(6) ?
C9 C11 . . 1.524(5) ?
C9 H9 . . 1.064(3) ?
C10 H10 . . 1.137(3) ?
C10 H10' . . 1.108(3) ?
C11 H11 . . 1.178(4) ?
C11 H11' . . 1.108(3) ?
C12 C1A . . 1.487(5) ?
C13 C1B . . 1.490(5) ?
C1A C2A . . 1.376(5) ?
C1A C6A . . 1.397(5) ?
C2A C3A . . 1.382(5) ?
C2A H2A . . 1.051(3) ?
C3A C4A . . 1.368(6) ?
C3A H3A . . 1.044(4) ?
C4A C5A . . 1.359(8) ?
C4A H4A . . .982(4) ?
C5A C6A . . 1.391(7) ?
C5A H5A . . .995(4) ?
C6A H6A . . 1.017(4) ?
C1B C2B . . 1.396(5) ?
C1B C6B . . 1.379(5) ?
C2B C3B . . 1.366(6) ?
C2B H2B . . 1.032(4) ?
C3B C4B . . 1.381(7) ?
C3B H3B . . .989(4) ?
C4B C5B . . 1.381(7) ?
C4B H4B . . 1.022(4) ?
C5B C6B . . 1.384(5) ?
C5B H5B . . 1.043(4) ?
C6B H6B . . .997(3) ?

loop_
_geom_torsion_atom_site_label_1
_geom_torsion_atom_site_label_2
_geom_torsion_atom_site_label_3
_geom_torsion_atom_site_label_4
_geom_torsion
_geom_torsion_publ_flag
C12 C1 C2 C3 7.9(2) ?
C13 C1 C2 C3 179.2(3) ?
C2 C1 C12 N1 78.4(3) yes
C13 C1 C12 N1 -93.9(3) yes
C2 C1 C13 N2 -131.9(4) yes
C12 C1 C13 N2 40.1(2) yes
C1 C2 C3 C4 127.9(4) ?
C7 C2 C3 C4 -57.3(2) ?
C1 C2 C7 C6 -127.8(3) ?
C3 C2 C7 C6 57.5(2) ?
C2 C3 C4 C5 59.2(2) ?
C2 C3 C11 C9 -58.4(2) ?
C3 C4 C5 C6 -60.9(2) ?
C4 C5 C6 C7 59.4(2) ?
C4 C5 C10 C9 -59.2(2) ?
C5 C6 C7 C2 -58.1(2) ?
C2 C7 C8 C9 60.6(2) ?
C7 C8 C9 C10 59.2(2) ?
C8 C9 C10 C5 -59.7(2) ?
C8 C9 C11 C3 59.4(2) ?
N1 C12 C1A C2A -152.6(4) ?
C1 C12 C1A C2A 31.6(2) ?
N2 C13 C1B C2B 24.9(2) ?
C1 C13 C1B C2B -156.7(4) ?
C12 C1A C2A C3A 178.3(4) ?
C12 C1A C6A C5A -179.6(4) ?
C1A C2A C3A C4A 0.9(2) ?
C3A C4A C5A C6A -1.6(2) ?
C13 C1B C2B C3B -179.6(4) ?
C13 C1B C6B C5B 178.2(4) ?
C1B C2B C3B C4B 1.9(2) ?
C3B C4B C5B C6B -0.7(2) ?
C12 C1 C2 C7 -166.2(3) ?
C13 C1 C2 C7 5.1(2) ?
C2 C1 C12 C1A -105.8(3) ?
C13 C1 C12 C1A 81.9(3) ?
C2 C1 C13 C1B 49.7(2) ?
C12 C1 C13 C1B -138.3(3) ?
C1 C2 C3 C11 -113.9(3) ?
C7 C2 C3 C11 60.9(2) ?
C1 C2 C7 C8 112.8(3) ?
C3 C2 C7 C8 -61.8(2) ?
C11 C3 C4 C5 -58.4(2) ?
C4 C3 C11 C9 59.7(2) ?
C3 C4 C5 C10 58.5(2) ?
C10 C5 C6 C7 -60.2(2) ?
C6 C5 C10 C9 59.9(2) ?
C5 C6 C7 C8 60.0(2) ?
C6 C7 C8 C9 -59.4(2) ?
C7 C8 C9 C11 -60.5(2) ?
C11 C9 C10 C5 60.4(3) ?
C10 C9 C11 C3 -60.9(2) ?
N1 C12 C1A C6A 26.5(2) ?
C1 C12 C1A C6A -149.3(4) ?
N2 C13 C1B C6B -152.8(4) ?
C1 C13 C1B C6B 25.7(2) ?
C6A C1A C2A C3A -0.8(2) ?
C2A C1A C6A C5A -0.5(2) ?
C2A C3A C4A C5A 0.2(2) ?
C4A C5A C6A C1A 1.7(2) ?
C6B C1B C2B C3B -1.9(2) ?
C2B C1B C6B C5B 0.6(2) ?
C2B C3B C4B C5B -0.6(2) ?
C4B C5B C6B C1B 0.7(2) ?
